data_2223256
loop_
_publ_author_name
'Choi, Hong Dae'
'Seo, Pil Ja'
'Son, Byeng Wha'
'Lee, Uk'

_publ_section_title
;
 2-(4-Bromophenyl)-5-fluoro-3-methylsulfinyl-1-benzofuran
;
_journal_coeditor_code ZS2004
_journal_issue 9
_journal_name_full 'Acta Crystallographica Section E'
_journal_page_first o2084
_journal_paper_doi 10.1107/S1600536809030190
_journal_volume 65
_journal_year 2009
_chemical_formula_iupac 'C15 H10 Br F O2 S'
_chemical_formula_moiety 'C15 H10 Br F O2 S'
_chemical_formula_sum 'C15 H10 Br F O2 S'
_chemical_formula_weight 353.20
_chemical_melting_point_gt 442
_chemical_melting_point_lt 443
_chemical_name_systematic
;
2-(4-Bromophenyl)-5-fluoro-3-methylsulfinyl-1-benzofuran
;
_space_group_IT_number 2
_symmetry_cell_setting triclinic
_symmetry_space_group_name_Hall '-P 1'
_symmetry_space_group_name_H-M 'P -1'
_atom_sites_solution_hydrogens difmap
_atom_sites_solution_primary direct
_atom_sites_solution_secondary difmap
_cell_angle_alpha 105.9890(10)
_cell_angle_beta 114.8110(10)
_cell_angle_gamma 99.4230(10)
_cell_formula_units_Z 2
_cell_length_a 8.6909(7)
_cell_length_b 9.1765(7)
_cell_length_c 10.1308(8)
_cell_measurement_reflns_used 4045
_cell_measurement_temperature 293(2)
_cell_measurement_theta_max 27.48
_cell_measurement_theta_min 2.40
_cell_volume 667.91(9)
_computing_cell_refinement 'SAINT (Bruker, 2001)'
_computing_data_collection 'SMART (Bruker, 2001)'
_computing_data_reduction 'SAINT (Bruker, 2001)'
_computing_molecular_graphics 'ORTEP-3 (Farrugia, 1997) and DIAMOND (Brandenburg, 1998)'
_computing_publication_material 'SHELXL97 (Sheldrick, 2008)'
_computing_structure_refinement 'SHELXL97 (Sheldrick, 2008)'
_computing_structure_solution 'SHELXS97 (Sheldrick, 2008)'
_diffrn_ambient_temperature 293(2)
_diffrn_detector_area_resol_mean 10.0
_diffrn_measured_fraction_theta_full 0.982
_diffrn_measured_fraction_theta_max 0.982
_diffrn_measurement_device_type 'Bruker SMART CCD-detector'
_diffrn_measurement_method '\f and \w'
_diffrn_radiation_monochromator graphite
_diffrn_radiation_source 'fine-focus sealed tube'
_diffrn_radiation_type MoK\a
_diffrn_radiation_wavelength 0.71073
_diffrn_reflns_av_R_equivalents 0.0164
_diffrn_reflns_av_sigmaI/netI 0.0223
_diffrn_reflns_limit_h_max 11
_diffrn_reflns_limit_h_min -11
_diffrn_reflns_limit_k_max 11
_diffrn_reflns_limit_k_min -11
_diffrn_reflns_limit_l_max 12
_diffrn_reflns_limit_l_min -12
_diffrn_reflns_number 5792
_diffrn_reflns_theta_full 27.00
_diffrn_reflns_theta_max 27.00
_diffrn_reflns_theta_min 2.40
_diffrn_standards_number 0
_exptl_absorpt_coefficient_mu 3.242
_exptl_absorpt_correction_T_max 0.720
_exptl_absorpt_correction_T_min 0.461
_exptl_absorpt_correction_type multi-scan
_exptl_absorpt_process_details '(SADABS; Sheldrick, 1996)'
_exptl_crystal_colour colorless
_exptl_crystal_density_diffrn 1.756
_exptl_crystal_density_method 'not measured'
_exptl_crystal_description block
_exptl_crystal_F_000 352
_exptl_crystal_size_max 0.40
_exptl_crystal_size_mid 0.20
_exptl_crystal_size_min 0.10
_refine_diff_density_max 0.556
_refine_diff_density_min -0.519
_refine_ls_extinction_method none
_refine_ls_goodness_of_fit_ref 1.052
_refine_ls_hydrogen_treatment constr
_refine_ls_matrix_type full
_refine_ls_number_parameters 182
_refine_ls_number_reflns 2861
_refine_ls_number_restraints 0
_refine_ls_restrained_S_all 1.052
_refine_ls_R_factor_all 0.0286
_refine_ls_R_factor_gt 0.0237
_refine_ls_shift/su_max 0.001
_refine_ls_shift/su_max_lt 0.001
_refine_ls_shift/su_mean 0.000
_refine_ls_structure_factor_coef Fsqd
_refine_ls_weighting_details 'calc w=1/[\s^2^(Fo^2^)+(0.0263P)^2^+0.5235P] where P=(Fo^2^+2Fc^2^)/3'
_refine_ls_weighting_scheme calc
_refine_ls_wR_factor_gt 0.0581
_refine_ls_wR_factor_ref 0.0616
_reflns_number_gt 2589
_reflns_number_total 2861
_reflns_threshold_expression I>2\s(I)
_cod_data_source_file zs2004.cif
_cod_data_source_block I
_cod_database_code 2223256
_cod_database_fobs_code 2223256

loop_
_symmetry_equiv_pos_as_xyz
'x, y, z'
'-x, -y, -z'

loop_
_atom_site_type_symbol
_atom_site_label
_atom_site_fract_x
_atom_site_fract_y
_atom_site_fract_z
_atom_site_U_iso_or_equiv
_atom_site_adp_type
_atom_site_calc_flag
_atom_site_refinement_flags
_atom_site_occupancy
_atom_site_disorder_assembly
_atom_site_disorder_group
Br Br 0.87777(3) 0.07461(3) -0.19442(3) 0.03165(8) Uani d . 1 . .
S S 0.83195(6) 0.75073(6) 0.37122(6) 0.02170(11) Uani d . 1 . .
F F 0.27524(19) 0.78610(17) 0.54077(16) 0.0402(3) Uani d . 1 . .
O O1 0.44103(18) 0.34213(15) 0.19174(16) 0.0212(3) Uani d . 1 . .
O O2 0.8984(2) 0.83704(18) 0.54254(17) 0.0315(3) Uani d . 1 . .
C C1 0.6353(2) 0.5929(2) 0.3021(2) 0.0194(4) Uani d . 1 . .
C C2 0.4984(3) 0.5994(2) 0.3476(2) 0.0200(4) Uani d . 1 . .
C C3 0.4642(3) 0.7204(3) 0.4402(2) 0.0249(4) Uani d . 1 . .
H H3 0.5391 0.8260 0.4910 0.030 Uiso calc R 1 . .
C C4 0.3134(3) 0.6731(3) 0.4513(2) 0.0278(4) Uani d . 1 . .
C C5 0.1973(3) 0.5170(3) 0.3795(3) 0.0285(5) Uani d . 1 . .
H H5 0.0969 0.4935 0.3914 0.034 Uiso calc R 1 . .
C C6 0.2324(3) 0.3962(3) 0.2896(2) 0.0262(4) Uani d . 1 . .
H H6 0.1586 0.2903 0.2410 0.031 Uiso calc R 1 . .
C C7 0.3836(3) 0.4430(2) 0.2768(2) 0.0210(4) Uani d . 1 . .
C C8 0.5949(3) 0.4379(2) 0.2100(2) 0.0196(4) Uani d . 1 . .
C C9 0.6748(2) 0.3554(2) 0.1231(2) 0.0194(4) Uani d . 1 . .
C C10 0.6747(3) 0.1994(2) 0.1089(2) 0.0236(4) Uani d . 1 . .
H H10 0.6313 0.1507 0.1612 0.028 Uiso calc R 1 . .
C C11 0.7387(3) 0.1167(2) 0.0176(2) 0.0254(4) Uani d . 1 . .
H H11 0.7386 0.0130 0.0083 0.031 Uiso calc R 1 . .
C C12 0.8029(3) 0.1910(2) -0.0596(2) 0.0219(4) Uani d . 1 . .
C C13 0.8077(3) 0.3461(2) -0.0451(2) 0.0217(4) Uani d . 1 . .
H H13 0.8534 0.3948 -0.0961 0.026 Uiso calc R 1 . .
C C14 0.7437(3) 0.4286(2) 0.0465(2) 0.0212(4) Uani d . 1 . .
H H14 0.7466 0.5330 0.0570 0.025 Uiso calc R 1 . .
C C15 0.7267(3) 0.8706(3) 0.2720(3) 0.0310(5) Uani d . 1 . .
H H15A 0.6331 0.8880 0.2950 0.047 Uiso calc R 1 . .
H H15B 0.6768 0.8163 0.1604 0.047 Uiso calc R 1 . .
H H15C 0.8138 0.9718 0.3075 0.047 Uiso calc R 1 . .

loop_
_atom_site_aniso_label
_atom_site_aniso_U_11
_atom_site_aniso_U_22
_atom_site_aniso_U_33
_atom_site_aniso_U_12
_atom_site_aniso_U_13
_atom_site_aniso_U_23
Br 0.04037(14) 0.03169(13) 0.03461(13) 0.01806(10) 0.02714(11) 0.01103(10)
S 0.0186(2) 0.0212(2) 0.0202(2) 0.00384(18) 0.00880(19) 0.00360(19)
F 0.0428(8) 0.0511(9) 0.0360(7) 0.0286(7) 0.0263(7) 0.0104(6)
O1 0.0217(7) 0.0186(6) 0.0234(7) 0.0064(5) 0.0122(6) 0.0062(5)
O2 0.0288(8) 0.0312(8) 0.0212(7) -0.0001(6) 0.0108(6) -0.0005(6)
C1 0.0179(9) 0.0206(9) 0.0180(9) 0.0065(7) 0.0077(7) 0.0065(7)
C2 0.0199(9) 0.0245(10) 0.0172(9) 0.0102(8) 0.0086(7) 0.0093(8)
C3 0.0252(10) 0.0266(10) 0.0199(10) 0.0111(8) 0.0098(8) 0.0053(8)
C4 0.0306(11) 0.0392(12) 0.0200(10) 0.0220(10) 0.0137(9) 0.0119(9)
C5 0.0233(10) 0.0449(13) 0.0281(11) 0.0186(9) 0.0150(9) 0.0206(10)
C6 0.0221(10) 0.0327(11) 0.0276(10) 0.0097(8) 0.0123(9) 0.0160(9)
C7 0.0220(10) 0.0253(10) 0.0183(9) 0.0119(8) 0.0096(8) 0.0098(8)
C8 0.0192(9) 0.0215(9) 0.0185(9) 0.0068(7) 0.0088(7) 0.0087(7)
C9 0.0186(9) 0.0206(9) 0.0165(9) 0.0070(7) 0.0075(7) 0.0053(7)
C10 0.0266(10) 0.0231(10) 0.0253(10) 0.0082(8) 0.0153(9) 0.0106(8)
C11 0.0298(11) 0.0204(9) 0.0299(11) 0.0106(8) 0.0170(9) 0.0095(8)
C12 0.0208(9) 0.0246(10) 0.0199(9) 0.0096(8) 0.0112(8) 0.0050(8)
C13 0.0210(9) 0.0238(10) 0.0183(9) 0.0046(8) 0.0095(8) 0.0072(8)
C14 0.0229(10) 0.0175(9) 0.0196(9) 0.0060(7) 0.0084(8) 0.0057(7)
C15 0.0287(11) 0.0232(10) 0.0358(12) 0.0059(9) 0.0115(10) 0.0121(9)

loop_
_atom_type_symbol
_atom_type_description
_atom_type_scat_dispersion_real
_atom_type_scat_dispersion_imag
_atom_type_scat_source
C C 0.0033 0.0016 'International Tables Vol C Tables 4.2.6.8 and 6.1.1.4'
H H 0.0000 0.0000 'International Tables Vol C Tables 4.2.6.8 and 6.1.1.4'
O O 0.0106 0.0060 'International Tables Vol C Tables 4.2.6.8 and 6.1.1.4'
F F 0.0171 0.0103 'International Tables Vol C Tables 4.2.6.8 and 6.1.1.4'
S S 0.1246 0.1234 'International Tables Vol C Tables 4.2.6.8 and 6.1.1.4'
Br Br -0.2901 2.4595 'International Tables Vol C Tables 4.2.6.8 and 6.1.1.4'

loop_
_geom_angle_atom_site_label_1
_geom_angle_atom_site_label_2
_geom_angle_atom_site_label_3
_geom_angle_site_symmetry_1
_geom_angle_site_symmetry_3
_geom_angle
_geom_angle_publ_flag
C12 Br O2 . 1_544 165.46(7) ?
O2 S C1 . . 106.07(9) ?
O2 S C15 . . 107.01(10) ?
C1 S C15 . . 97.48(10) ?
C8 O1 C7 . . 105.92(14) ?
C8 C1 C2 . . 106.94(17) ?
C8 C1 S . . 125.96(15) ?
C2 C1 S . . 126.73(15) ?
C7 C2 C3 . . 119.59(18) ?
C7 C2 C1 . . 105.25(16) ?
C3 C2 C1 . . 135.15(19) ?
C4 C3 C2 . . 115.79(19) ?
C4 C3 H3 . . 122.1 ?
C2 C3 H3 . . 122.1 ?
F C4 C3 . . 117.9(2) ?
F C4 C5 . . 117.34(19) ?
C3 C4 C5 . . 124.73(19) ?
C4 C5 C6 . . 119.66(19) ?
C4 C5 H5 . . 120.2 ?
C6 C5 H5 . . 120.2 ?
C7 C6 C5 . . 116.0(2) ?
C7 C6 H6 . . 122.0 ?
C5 C6 H6 . . 122.0 ?
C6 C7 O1 . . 125.17(18) ?
C6 C7 C2 . . 124.19(18) ?
O1 C7 C2 . . 110.64(16) ?
C1 C8 O1 . . 111.24(16) ?
C1 C8 C9 . . 133.66(18) ?
O1 C8 C9 . . 115.03(16) ?
C14 C9 C10 . . 119.19(18) ?
C14 C9 C8 . . 120.39(17) ?
C10 C9 C8 . . 120.34(17) ?
C11 C10 C9 . . 120.58(18) ?
C11 C10 H10 . . 119.7 ?
C9 C10 H10 . . 119.7 ?
C12 C11 C10 . . 119.00(18) ?
C12 C11 H11 . . 120.5 ?
C10 C11 H11 . . 120.5 ?
C13 C12 C11 . . 121.53(18) ?
C13 C12 Br . . 119.15(15) ?
C11 C12 Br . . 119.28(15) ?
C12 C13 C14 . . 119.28(18) ?
C12 C13 H13 . . 120.4 ?
C14 C13 H13 . . 120.4 ?
C13 C14 C9 . . 120.40(18) ?
C13 C14 H14 . . 119.8 ?
C9 C14 H14 . . 119.8 ?
S C15 H15A . . 109.5 ?
S C15 H15B . . 109.5 ?
H15A C15 H15B . . 109.5 ?
S C15 H15C . . 109.5 ?
H15A C15 H15C . . 109.5 ?
H15B C15 H15C . . 109.5 ?

loop_
_geom_bond_atom_site_label_1
_geom_bond_atom_site_label_2
_geom_bond_site_symmetry_2
_geom_bond_distance
_geom_bond_publ_flag
Br C12 . 1.897(2) ?
Br O2 1_544 3.036(2) ?
S C1 . 1.771(2) ?
S C15 . 1.796(2) ?
F C4 . 1.361(2) ?
O1 C8 . 1.383(2) ?
O1 C7 . 1.386(2) ?
C1 C8 . 1.359(3) ?
C1 C2 . 1.449(3) ?
C2 C7 . 1.391(3) ?
C2 C3 . 1.404(3) ?
C3 C4 . 1.373(3) ?
C3 H3 . 0.9300 ?
C4 C5 . 1.391(3) ?
C5 C6 . 1.392(3) ?
C5 H5 . 0.9300 ?
C6 C7 . 1.384(3) ?
C6 H6 . 0.9300 ?
C8 C9 . 1.466(3) ?
C9 C14 . 1.398(3) ?
C9 C10 . 1.398(3) ?
C10 C11 . 1.388(3) ?
C10 H10 . 0.9300 ?
C11 C12 . 1.387(3) ?
C11 H11 . 0.9300 ?
C12 C13 . 1.382(3) ?
C13 C14 . 1.388(3) ?
C13 H13 . 0.9300 ?
C14 H14 . 0.9300 ?
C15 H15A . 0.9600 ?
C15 H15B . 0.9600 ?
C15 H15C . 0.9600 ?

loop_
_geom_hbond_atom_site_label_D
_geom_hbond_atom_site_label_H
_geom_hbond_atom_site_label_A
_geom_hbond_site_symmetry_A
_geom_hbond_distance_DH
_geom_hbond_distance_HA
_geom_hbond_distance_DA
_geom_hbond_angle_DHA
_geom_hbond_publ_flag
C15 H15C O2 2_776 0.96 2.36 3.251(3) 155 yes
C13 H13 Cg 2_665 0.93 2.74 3.366(3) 125 yes

loop_
_geom_torsion_atom_site_label_1
_geom_torsion_atom_site_label_2
_geom_torsion_atom_site_label_3
_geom_torsion_atom_site_label_4
_geom_torsion_site_symmetry_1
_geom_torsion_site_symmetry_2
_geom_torsion_site_symmetry_3
_geom_torsion_site_symmetry_4
_geom_torsion
_geom_torsion_publ_flag
O2 S C1 C8 . . . . -132.93(17) ?
C15 S C1 C8 . . . . 116.90(18) ?
O2 S C1 C2 . . . . 39.08(19) ?
C15 S C1 C2 . . . . -71.09(18) ?
C8 C1 C2 C7 . . . . 0.0(2) ?
S C1 C2 C7 . . . . -173.23(15) ?
C8 C1 C2 C3 . . . . 179.5(2) ?
S C1 C2 C3 . . . . 6.3(3) ?
C7 C2 C3 C4 . . . . -1.2(3) ?
C1 C2 C3 C4 . . . . 179.4(2) ?
C2 C3 C4 F . . . . 179.60(17) ?
C2 C3 C4 C5 . . . . 0.6(3) ?
F C4 C5 C6 . . . . -178.56(18) ?
C3 C4 C5 C6 . . . . 0.4(3) ?
C4 C5 C6 C7 . . . . -0.8(3) ?
C5 C6 C7 O1 . . . . -179.26(17) ?
C5 C6 C7 C2 . . . . 0.2(3) ?
C8 O1 C7 C6 . . . . 179.56(19) ?
C8 O1 C7 C2 . . . . 0.0(2) ?
C3 C2 C7 C6 . . . . 0.8(3) ?
C1 C2 C7 C6 . . . . -179.57(18) ?
C3 C2 C7 O1 . . . . -179.62(16) ?
C1 C2 C7 O1 . . . . 0.0(2) ?
C2 C1 C8 O1 . . . . 0.0(2) ?
S C1 C8 O1 . . . . 173.31(13) ?
C2 C1 C8 C9 . . . . 176.90(19) ?
S C1 C8 C9 . . . . -9.8(3) ?
C7 O1 C8 C1 . . . . 0.0(2) ?
C7 O1 C8 C9 . . . . -177.54(15) ?
C1 C8 C9 C14 . . . . -37.8(3) ?
O1 C8 C9 C14 . . . . 139.07(18) ?
C1 C8 C9 C10 . . . . 145.6(2) ?
O1 C8 C9 C10 . . . . -37.6(2) ?
C14 C9 C10 C11 . . . . -1.3(3) ?
C8 C9 C10 C11 . . . . 175.46(18) ?
C9 C10 C11 C12 . . . . 0.0(3) ?
C10 C11 C12 C13 . . . . 1.3(3) ?
C10 C11 C12 Br . . . . -176.36(15) ?
C11 C12 C13 C14 . . . . -1.3(3) ?
Br C12 C13 C14 . . . . 176.41(14) ?
C12 C13 C14 C9 . . . . -0.1(3) ?
C10 C9 C14 C13 . . . . 1.3(3) ?
C8 C9 C14 C13 . . . . -175.41(17) ?
